data_9000672
loop_
_publ_author_name
'Evans, H. T.'
'Konnert, J. A.'

_publ_section_title
;The crystal chemistry of sherwoodite, a calcium 14-vanadoaluminate heteropoly
 complex
;
_journal_name_full 'American Mineralogist'
_journal_page_first 863
_journal_page_last 868
_journal_volume 63
_journal_year 1978
_chemical_formula_sum 'Al Ca2 O40 V14'
_chemical_name_mineral Sherwoodite
_space_group_IT_number 141
_symmetry_space_group_name_Hall '-I 4bd 2'
_symmetry_space_group_name_H-M 'I 41/a m d :2'
_cell_angle_alpha 90
_cell_angle_beta 90
_cell_angle_gamma 90
_cell_length_a 28.06
_cell_length_b 28.06
_cell_length_c 13.56
_cell_formula_units_Z 8
_cell_volume 10676.650
_database_code_amcsd 0000685
_exptl_crystal_density_diffrn 1.817
_cod_original_sg_symbol_H-M 'I 41/a m d'
_cod_original_formula_sum 'Ca2 Al V14 O40'
_cod_database_code 9000672

loop_
_space_group_symop_operation_xyz
x,y,z
1/2+x,1/2+y,1/2+z
1/4-y,3/4-x,1/4+z
3/4-y,1/4-x,3/4+z
1/4+y,3/4+x,1/4-z
3/4+y,1/4+x,3/4-z
1/4+y,3/4-x,1/4-z
3/4+y,1/4-x,3/4-z
1/4-y,3/4+x,1/4+z
3/4-y,1/4+x,3/4+z
1/2+x,-y,1/2+z
+x,1/2-y,+z
1/2-x,y,1/2-z
-x,1/2+y,-z
1/2+x,y,1/2-z
+x,1/2+y,-z
1/2-x,-y,1/2+z
-x,1/2-y,+z
1/4+y,1/4+x,3/4+z
3/4+y,3/4+x,1/4+z
1/4-y,1/4-x,3/4-z
3/4-y,3/4-x,1/4-z
1/4-y,1/4+x,3/4-z
3/4-y,3/4+x,1/4-z
1/4+y,1/4-x,3/4+z
3/4+y,3/4-x,1/4+z
-x,y,z
1/2-x,1/2+y,1/2+z
x,-y,-z
1/2+x,1/2-y,1/2-z
-x,-y,-z
1/2-x,1/2-y,1/2-z

loop_
_atom_site_label
_atom_site_fract_x
_atom_site_fract_y
_atom_site_fract_z
_atom_site_U_iso_or_equiv
Ca 0.13180 -0.11820 0.12500 0.00215
Al 0.00000 0.00000 0.00000 0.00291
V1 0.00000 0.06980 0.27580 0.00291
V2 0.05700 -0.01490 0.19400 0.00203
V3 0.05630 0.08520 0.08410 0.00177
V4 0.00000 -0.10150 0.11310 0.00203
V5 0.11590 0.00000 0.00000 0.00165
O1 0.00000 0.09600 0.38000 0.00279
O2 0.04900 0.01700 0.29800 0.00241
O3 0.05000 0.09900 0.19200 0.00266
O4 0.00000 -0.05900 0.20700 0.00228
O5 0.00000 0.03100 0.12200 0.00152
O6 0.00000 0.11100 0.02100 0.00076
O7 0.09700 -0.05300 0.22100 0.00228
O8 0.09600 0.02900 0.12000 0.00241
O9 0.09700 0.12000 0.04900 0.00241
O10 0.04900 -0.13100 0.14800 0.00228
O11 0.04900 -0.04200 0.04400 0.00063
O12 0.15100 -0.04100 0.05700 0.00228

loop_
_cod_related_entry_id
_cod_related_entry_database
_cod_related_entry_code
1 AMCSD 0000685
